data_7118072
loop_
_publ_author_name
'Savi\'c, Nada D.'
'Gli\<si\'c, Biljana \/D.'
'Wadepohl, Hubert'
'Pavic, Aleksandar'
'Senerovic, Lidija'
'Nikodinovic-Runic, Jasmina'
'Djuran, Milo\<s I.'

_publ_section_title
;
 Silver(i) complexes with quinazoline and phthalazine: synthesis,
 structural characterization and evaluation of biological activities
;
_journal_issue 2
_journal_name_full 'Med. Chem. Commun.'
_journal_page_first 282
_journal_paper_doi 10.1039/C5MD00494B
_journal_volume 7
_journal_year 2016
_chemical_formula_moiety 'C20 H18 Ag2 N6, 2(B F4)'
_chemical_formula_sum 'C20 H18 Ag2 B2 F8 N6'
_chemical_formula_weight 731.76
_space_group_crystal_system triclinic
_space_group_IT_number 2
_space_group_name_Hall '-P 1'
_space_group_name_H-M_alt 'P -1'
_symmetry_cell_setting triclinic
_symmetry_Int_Tables_number 2
_symmetry_space_group_name_Hall '-P 1'
_symmetry_space_group_name_H-M 'P -1'
_atom_sites_solution_hydrogens mixed
_atom_sites_solution_primary iterative
_atom_sites_solution_secondary difmap
_audit_block_code co_bg18
_audit_creation_date 2015-01-24
_audit_creation_method
;
Olex2 1.2
(compiled 2015.01.19 svn.r3143 for OlexSys, GUI svn.r4992)
;
_audit_update_record
;
2015-09-18 deposited with the CCDC.
2015-11-24 downloaded from the CCDC.
;
_cell_angle_alpha 110.495(12)
_cell_angle_beta 99.220(9)
_cell_angle_gamma 98.036(11)
_cell_formula_units_Z 1
_cell_length_a 7.544(3)
_cell_length_b 8.109(4)
_cell_length_c 11.175(5)
_cell_measurement_reflns_used 8144
_cell_measurement_temperature 100(2)
_cell_measurement_theta_max 32.38
_cell_measurement_theta_min 2.71
_cell_volume 617.7(5)
_computing_cell_refinement
;
SAINT (see _computing_data_reduction). Includes estimated systematic errors
 of the unit cell constants from Monte Carlo simulations.
;
_computing_data_collection 'SMART-5.631 (Bruker AXS, 2003)'
_computing_data_reduction 'SAINT V8.34A (Bruker AXS, 1997-2013),SADABS-2014_4 (Sheldrick and Bruker AXS, 1997-2014)'
_computing_molecular_graphics 'Olex2 (Dolomanov et al., 2009)'
_computing_publication_material 'encif (Wadepohl, 2009-14); encifer 1.5 (CCDC, 2014)'
_computing_structure_refinement 'ShelXL (Sheldrick, 2008)'
_computing_structure_solution 'SUPERFLIP (Palatinus, 2007-2009)'
_diffrn_ambient_environment 'perfluoro polyether oil / N~2~'
_diffrn_ambient_temperature 100(1)
_diffrn_detector 'CCD plate'
_diffrn_detector_area_resol_mean 8.19
_diffrn_detector_type CCD-PXL-KAF2
_diffrn_measured_fraction_theta_full 1.000
_diffrn_measured_fraction_theta_max 0.933
_diffrn_measurement_device 'three-circle diffractometer'
_diffrn_measurement_device_type 'Bruker AXS Smart 1000'
_diffrn_measurement_method '\f- and \w-scans'
_diffrn_measurement_specimen_support 'polyimid foil'
_diffrn_radiation_monochromator graphite
_diffrn_radiation_probe x-ray
_diffrn_radiation_type MoK\a
_diffrn_radiation_wavelength 0.71073
_diffrn_reflns_av_R_equivalents 0.0225
_diffrn_reflns_av_unetI/netI 0.0203
_diffrn_reflns_laue_measured_fraction_full 1.000
_diffrn_reflns_laue_measured_fraction_max 0.933
_diffrn_reflns_limit_h_max 11
_diffrn_reflns_limit_h_min -11
_diffrn_reflns_limit_k_max 12
_diffrn_reflns_limit_k_min -12
_diffrn_reflns_limit_l_max 16
_diffrn_reflns_limit_l_min -16
_diffrn_reflns_number 15499
_diffrn_reflns_point_group_measured_fraction_full 1.000
_diffrn_reflns_point_group_measured_fraction_max 0.933
_diffrn_reflns_theta_full 25.242
_diffrn_reflns_theta_max 32.386
_diffrn_reflns_theta_min 1.997
_diffrn_source 'sealed X-Ray tube (Mo)'
_diffrn_source_type 'fine focus tube'
_diffrn_standards_number 0
_exptl_absorpt_coefficient_mu 1.668
_exptl_absorpt_correction_T_max 0.7464
_exptl_absorpt_correction_T_min 0.6421
_exptl_absorpt_correction_type multi-scan
_exptl_absorpt_process_details
;
multi-scan from symmetry-related measurements (Blessing 1995)
SADABS (see _computing_data_reduction)
;
_exptl_crystal_colour colourless
_exptl_crystal_density_diffrn 1.967
_exptl_crystal_description plate
_exptl_crystal_F_000 356
_exptl_crystal_size_max 0.330
_exptl_crystal_size_mid 0.150
_exptl_crystal_size_min 0.120
_refine_diff_density_max 0.640
_refine_diff_density_min -0.294
_refine_diff_density_rms 0.085
_refine_ls_extinction_method none
_refine_ls_goodness_of_fit_ref 1.071
_refine_ls_hydrogen_treatment mixed
_refine_ls_matrix_type full
_refine_ls_number_parameters 192
_refine_ls_number_reflns 4134
_refine_ls_number_restraints 0
_refine_ls_restrained_S_all 1.071
_refine_ls_R_factor_all 0.0222
_refine_ls_R_factor_gt 0.0196
_refine_ls_shift/su_max 0.003
_refine_ls_shift/su_mean 0.000
_refine_ls_structure_factor_coef Fsqd
_refine_ls_weighting_details 'w=1/[\s^2^(Fo^2^)+(0.0209P)^2^+0.3500P] where P=(Fo^2^+2Fc^2^)/3'
_refine_ls_weighting_scheme calc
_refine_ls_wR_factor_gt 0.0460
_refine_ls_wR_factor_ref 0.0471
_reflns_Friedel_coverage 0.000
_reflns_number_gt 3860
_reflns_number_total 4134
_reflns_threshold_expression 'I > 2\s(I)'
_cod_data_source_file c5md00494b2.cif
_cod_data_source_block co_bg18
_cod_depositor_comments 'Adding full bibliography for 7118071--7118072.cif.'
_cod_database_code 7118072
_audit_block_refno 2331
_audit_block_usercomment BG79
_shelx_space_group_comment
;
The symmetry employed for this shelxl refinement is uniquely defined
by the following loop, which should always be used as a source of
symmetry information in preference to the above space-group names.
They are only intended as comments.
;
_shelx_estimated_absorpt_t_max 0.825
_shelx_estimated_absorpt_t_min 0.609
_shelxl_version_number 2014/7
_olex2_refinement_description
;
1. Fixed Uiso
 At 1.2 times of:
  All C(H) groups
 At 1.5 times of:
  All C(H,H,H) groups
2.a Idealised Me refined as rotating group with stretchable bonds:
 C10(H10A,H10B,H10C)
;

loop_
_symmetry_equiv_pos_as_xyz
'x, y, z'
'-x, -y, -z'

loop_
_atom_site_label
_atom_site_type_symbol
_atom_site_fract_x
_atom_site_fract_y
_atom_site_fract_z
_atom_site_U_iso_or_equiv
_atom_site_adp_type
_atom_site_occupancy
_atom_site_site_symmetry_order
_atom_site_calc_flag
_atom_site_refinement_flags_posn
Ag Ag 1.01512(2) 0.83795(2) 0.85920(2) 0.01622(4) Uani 1 1 d .
N1 N 0.87154(16) 0.75149(15) 1.00274(11) 0.0132(2) Uani 1 1 d .
N2 N 0.84602(16) 0.88543(15) 1.11175(12) 0.0144(2) Uani 1 1 d .
N3 N 0.94961(19) 0.56576(17) 0.69556(13) 0.0200(2) Uani 1 1 d .
C1 C 0.76600(19) 0.84191(18) 1.19518(14) 0.0155(2) Uani 1 1 d .
H1 H 0.748(3) 0.944(3) 1.270(2) 0.019 Uiso 1 1 d R
C2 C 0.70368(18) 0.66207(18) 1.18310(13) 0.0137(2) Uani 1 1 d .
C3 C 0.6182(2) 0.6173(2) 1.27441(15) 0.0187(3) Uani 1 1 d .
H3 H 0.600(3) 0.717(3) 1.352(2) 0.022 Uiso 1 1 d R
C4 C 0.5611(2) 0.4385(2) 1.25228(16) 0.0200(3) Uani 1 1 d .
H4 H 0.507(3) 0.405(3) 1.313(2) 0.024 Uiso 1 1 d R
C5 C 0.5869(2) 0.3014(2) 1.14091(15) 0.0181(3) Uani 1 1 d .
H5 H 0.545(3) 0.183(3) 1.131(2) 0.022 Uiso 1 1 d R
C6 C 0.66948(19) 0.34294(18) 1.05075(15) 0.0155(2) Uani 1 1 d .
H6 H 0.688(3) 0.246(3) 0.973(2) 0.019 Uiso 1 1 d R
C7 C 0.72883(17) 0.52567(17) 1.07177(13) 0.0125(2) Uani 1 1 d .
C8 C 0.81376(18) 0.58236(17) 0.98432(13) 0.0125(2) Uani 1 1 d .
H8 H 0.831(3) 0.494(3) 0.9059(19) 0.015 Uiso 1 1 d R
C9 C 0.9267(2) 0.42461(19) 0.61825(14) 0.0170(3) Uani 1 1 d .
C10 C 0.8983(2) 0.2455(2) 0.51722(16) 0.0247(3) Uani 1 1 d .
H10A H 0.7866(18) 0.2186(9) 0.4624(12) 0.037 Uiso 1 1 calc GR
H10B H 0.9036(19) 0.1636(12) 0.5552(6) 0.037 Uiso 1 1 calc GR
H10C H 0.9871(17) 0.2427(6) 0.4710(11) 0.037 Uiso 1 1 calc GR
F1 F 0.28512(14) 0.03011(13) 0.17717(10) 0.02429(19) Uani 1 1 d .
F2 F 0.25354(19) -0.19039(13) 0.25653(11) 0.0355(3) Uani 1 1 d .
F3 F 0.20571(15) 0.08448(14) 0.37302(11) 0.0288(2) Uani 1 1 d .
F4 F 0.49397(16) 0.0491(2) 0.35281(13) 0.0484(3) Uani 1 1 d .
B B 0.3102(2) -0.0066(2) 0.29130(17) 0.0184(3) Uani 1 1 d .

loop_
_atom_site_aniso_label
_atom_site_aniso_U_11
_atom_site_aniso_U_22
_atom_site_aniso_U_33
_atom_site_aniso_U_23
_atom_site_aniso_U_13
_atom_site_aniso_U_12
Ag 0.02128(6) 0.00883(5) 0.01625(6) 0.00268(4) 0.00529(4) 0.00031(4)
N1 0.0145(5) 0.0099(5) 0.0122(5) 0.0015(4) 0.0023(4) 0.0010(4)
N2 0.0169(5) 0.0096(5) 0.0136(5) 0.0016(4) 0.0027(4) 0.0011(4)
N3 0.0245(6) 0.0141(5) 0.0186(6) 0.0035(5) 0.0048(5) 0.0026(5)
C1 0.0163(6) 0.0121(6) 0.0152(6) 0.0024(5) 0.0034(5) 0.0016(5)
C2 0.0123(5) 0.0126(5) 0.0146(6) 0.0040(5) 0.0022(4) 0.0014(4)
C3 0.0179(6) 0.0196(7) 0.0198(7) 0.0076(5) 0.0077(5) 0.0038(5)
C4 0.0178(6) 0.0213(7) 0.0239(7) 0.0117(6) 0.0080(5) 0.0022(5)
C5 0.0161(6) 0.0149(6) 0.0245(7) 0.0099(5) 0.0045(5) 0.0009(5)
C6 0.0137(6) 0.0122(6) 0.0200(7) 0.0062(5) 0.0029(5) 0.0014(4)
C7 0.0106(5) 0.0105(5) 0.0145(6) 0.0039(5) 0.0008(4) 0.0007(4)
C8 0.0122(5) 0.0106(5) 0.0130(6) 0.0031(5) 0.0021(4) 0.0018(4)
C9 0.0192(6) 0.0151(6) 0.0160(6) 0.0052(5) 0.0053(5) 0.0020(5)
C10 0.0317(8) 0.0148(6) 0.0210(7) -0.0016(6) 0.0113(6) -0.0001(6)
F1 0.0273(5) 0.0229(4) 0.0307(5) 0.0163(4) 0.0127(4) 0.0072(4)
F2 0.0706(8) 0.0141(4) 0.0289(5) 0.0098(4) 0.0254(5) 0.0107(5)
F3 0.0359(5) 0.0232(5) 0.0323(5) 0.0081(4) 0.0195(4) 0.0143(4)
F4 0.0207(5) 0.0703(9) 0.0423(7) 0.0106(7) -0.0013(5) 0.0104(6)
B 0.0187(7) 0.0147(7) 0.0221(8) 0.0053(6) 0.0072(6) 0.0055(5)

loop_
_atom_type_symbol
_atom_type_description
_atom_type_scat_dispersion_real
_atom_type_scat_dispersion_imag
_atom_type_scat_source
C C 0.0033 0.0016 'International Tables Vol C Tables 4.2.6.8 and 6.1.1.4'
H H 0.0000 0.0000 'International Tables Vol C Tables 4.2.6.8 and 6.1.1.4'
Ag Ag -0.8971 1.1015 'International Tables Vol C Tables 4.2.6.8 and 6.1.1.4'
B B 0.0013 0.0007 'International Tables Vol C Tables 4.2.6.8 and 6.1.1.4'
F F 0.0171 0.0103 'International Tables Vol C Tables 4.2.6.8 and 6.1.1.4'
N N 0.0061 0.0033 'International Tables Vol C Tables 4.2.6.8 and 6.1.1.4'

loop_
_geom_angle_atom_site_label_1
_geom_angle_atom_site_label_2
_geom_angle_atom_site_label_3
_geom_angle
_geom_angle_site_symmetry_1
_geom_angle_site_symmetry_3
N2 Ag N1 127.44(4) 2_777 .
N2 Ag N3 135.49(5) 2_777 .
N3 Ag N1 96.99(5) . .
N2 N1 Ag 117.88(8) . .
C8 N1 Ag 122.87(9) . .
C8 N1 N2 119.26(12) . .
N1 N2 Ag 114.12(9) . 2_777
C1 N2 Ag 125.67(9) . 2_777
C1 N2 N1 119.65(12) . .
C9 N3 Ag 174.77(13) . .
N2 C1 H1 115.8(12) . .
N2 C1 C2 124.18(13) . .
C2 C1 H1 120.0(12) . .
C3 C2 C1 123.48(13) . .
C7 C2 C1 116.16(12) . .
C7 C2 C3 120.35(13) . .
C2 C3 H3 118.7(12) . .
C4 C3 C2 118.64(14) . .
C4 C3 H3 122.6(12) . .
C3 C4 H4 120.3(13) . .
C3 C4 C5 121.11(14) . .
C5 C4 H4 118.6(13) . .
C4 C5 H5 117.5(13) . .
C6 C5 C4 120.90(13) . .
C6 C5 H5 121.6(13) . .
C5 C6 H6 120.5(12) . .
C5 C6 C7 118.80(13) . .
C7 C6 H6 120.7(12) . .
C2 C7 C6 120.20(13) . .
C2 C7 C8 116.68(12) . .
C6 C7 C8 123.12(13) . .
N1 C8 C7 124.05(12) . .
N1 C8 H8 116.3(11) . .
C7 C8 H8 119.6(11) . .
N3 C9 C10 178.76(16) . .
C9 C10 H10A 109.5 . .
C9 C10 H10B 109.5 . .
C9 C10 H10C 109.5 . .
H10A C10 H10B 109.5 . .
H10A C10 H10C 109.5 . .
H10B C10 H10C 109.5 . .
F2 B F1 108.46(13) . .
F2 B F3 109.73(13) . .
F3 B F1 109.34(13) . .
F4 B F1 108.64(13) . .
F4 B F2 110.34(15) . .
F4 B F3 110.30(14) . .

loop_
_geom_bond_atom_site_label_1
_geom_bond_atom_site_label_2
_geom_bond_distance
_geom_bond_site_symmetry_2
Ag N1 2.3173(13) .
Ag N2 2.2267(15) 2_777
Ag N3 2.2447(15) .
N1 N2 1.3812(16) .
N1 C8 1.3113(18) .
N2 Ag 2.2267(14) 2_777
N2 C1 1.3074(19) .
N3 C9 1.1361(19) .
C1 H1 0.99(2) .
C1 C2 1.420(2) .
C2 C3 1.412(2) .
C2 C7 1.4064(19) .
C3 H3 1.00(2) .
C3 C4 1.375(2) .
C4 H4 0.94(2) .
C4 C5 1.411(2) .
C5 H5 0.93(2) .
C5 C6 1.377(2) .
C6 H6 0.99(2) .
C6 C7 1.4100(19) .
C7 C8 1.4177(19) .
C8 H8 0.96(2) .
C9 C10 1.455(2) .
C10 H10A 0.907(13) .
C10 H10B 0.907(13) .
C10 H10C 0.907(13) .
F1 B 1.398(2) .
F2 B 1.385(2) .
F3 B 1.3865(19) .
F4 B 1.379(2) .

loop_
_geom_torsion_atom_site_label_1
_geom_torsion_atom_site_label_2
_geom_torsion_atom_site_label_3
_geom_torsion_atom_site_label_4
_geom_torsion
_geom_torsion_site_symmetry_1
_geom_torsion_site_symmetry_4
Ag N1 N2 Ag -7.93(12) . 2_777
Ag N1 N2 C1 -179.81(10) . .
Ag N1 C8 C7 178.70(10) . .
Ag N2 C1 C2 -169.88(10) 2_777 .
N1 N2 C1 C2 1.0(2) . .
N2 N1 C8 C7 -1.6(2) . .
N2 C1 C2 C3 179.71(14) . .
N2 C1 C2 C7 -1.3(2) . .
C1 C2 C3 C4 179.23(14) . .
C1 C2 C7 C6 -179.34(13) . .
C1 C2 C7 C8 0.17(18) . .
C2 C3 C4 C5 0.0(2) . .
C2 C7 C8 N1 1.2(2) . .
C3 C2 C7 C6 -0.3(2) . .
C3 C2 C7 C8 179.24(13) . .
C3 C4 C5 C6 -0.3(2) . .
C4 C5 C6 C7 0.2(2) . .
C5 C6 C7 C2 0.0(2) . .
C5 C6 C7 C8 -179.45(13) . .
C6 C7 C8 N1 -179.29(13) . .
C7 C2 C3 C4 0.2(2) . .
C8 N1 N2 Ag 172.31(10) . 2_777
C8 N1 N2 C1 0.44(19) . .
